data_7112714
loop_
_publ_author_name
'Sunatsuki, Yukinari'
'Kishima, Yukana'
'Kobayashi, Tamami'
'Yamaguchi, Tomoka'
'Suzuki, Takayoshi'
'Kojima, Masaaki'
'Krzystek, J.'
'Sundberg, Markku R.'

_publ_section_title
;
 A single tripodal ligand stabilizing three different oxidation states
 (II, III, and IV) of manganese.
;
_journal_issue 32
_journal_name_full 'Chemical communications (Cambridge, England)'
_journal_page_first 9149
_journal_page_last 9151
_journal_paper_doi 10.1039/c1cc12418h
_journal_volume 47
_journal_year 2011
_chemical_formula_moiety 'C29 H30 Mn N3 O6, Cl O4 '
_chemical_formula_sum 'C29 H30 Cl Mn N3 O10'
_chemical_formula_weight 670.96
_space_group_IT_number 14
_symmetry_cell_setting monoclinic
_symmetry_Int_Tables_number 14
_symmetry_space_group_name_Hall '-P 2yn'
_symmetry_space_group_name_H-M 'P 1 21/n 1'
_cell_angle_alpha 90.0000
_cell_angle_beta 109.2237(19)
_cell_angle_gamma 90.0000
_cell_formula_units_Z 4
_cell_length_a 13.8339(8)
_cell_length_b 15.3790(13)
_cell_length_c 14.4240(10)
_cell_measurement_reflns_used 20823
_cell_measurement_temperature 200.1
_cell_measurement_theta_max 27.5
_cell_measurement_theta_min 3.0
_cell_volume 2897.6(4)
_computing_cell_refinement PROCESS-AUTO
_computing_data_collection PROCESS-AUTO
_computing_data_reduction CrystalStructure
_computing_publication_material 'CrystalStructure 3.8'
_computing_structure_refinement SHELXL
_computing_structure_solution SIR2004
_diffrn_ambient_temperature 200.1
_diffrn_detector_area_resol_mean 10.00
_diffrn_measured_fraction_theta_full 0.997
_diffrn_measured_fraction_theta_max 0.997
_diffrn_measurement_device_type 'Rigaku RAXIS-RAPID'
_diffrn_measurement_method \w
_diffrn_radiation_type 'Mo K\a'
_diffrn_radiation_wavelength 0.71075
_diffrn_reflns_av_R_equivalents 0.034
_diffrn_reflns_limit_h_max 17
_diffrn_reflns_limit_h_min -17
_diffrn_reflns_limit_k_max 19
_diffrn_reflns_limit_k_min -19
_diffrn_reflns_limit_l_max 14
_diffrn_reflns_limit_l_min -18
_diffrn_reflns_number 28037
_diffrn_reflns_theta_full 27.48
_diffrn_reflns_theta_max 27.48
_exptl_absorpt_coefficient_mu 0.612
_exptl_absorpt_correction_T_max 0.941
_exptl_absorpt_correction_T_min 0.814
_exptl_absorpt_correction_type multi-scan
_exptl_absorpt_process_details
;
Higashi, T. (1995). Program for Absorption Correction.
Rigaku Corporation, Tokyo, Japan.
;
_exptl_crystal_colour black
_exptl_crystal_density_diffrn 1.538
_exptl_crystal_density_method 'not measured'
_exptl_crystal_description platelet
_exptl_crystal_F_000 1388.00
_exptl_crystal_size_max 0.30
_exptl_crystal_size_mid 0.30
_exptl_crystal_size_min 0.10
_refine_diff_density_max 0.35
_refine_diff_density_min -0.37
_refine_ls_extinction_method none
_refine_ls_goodness_of_fit_ref 1.036
_refine_ls_hydrogen_treatment refall
_refine_ls_number_parameters 398
_refine_ls_number_reflns 6604
_refine_ls_R_factor_gt 0.0336
_refine_ls_shift/su_max 0.0010
_refine_ls_structure_factor_coef Fsqd
_refine_ls_weighting_details 'w = 1/[\s^2^(Fo^2^)+(0.0419P)^2^+1.4247P] where P=(Fo^2^+2Fc^2^)/3'
_refine_ls_weighting_scheme calc
_refine_ls_wR_factor_ref 0.0878
_reflns_number_gt 5584
_reflns_number_total 6604
_reflns_threshold_expression F^2^>2.0\s(F^2^)
_cod_data_source_file c1cc12418h.txt
_cod_data_source_block '_080512'
_cod_original_formula_sum 'C29 H30 Cl Mn N3 O10 '
_cod_database_code 7112714

loop_
_symmetry_equiv_pos_site_id
_symmetry_equiv_pos_as_xyz
1 +X,+Y,+Z
2 1/2-X,1/2+Y,1/2-Z
3 -X,-Y,-Z
4 1/2+X,1/2-Y,1/2+Z

loop_
_atom_site_label
_atom_site_type_symbol
_atom_site_fract_x
_atom_site_fract_y
_atom_site_fract_z
_atom_site_U_iso_or_equiv
_atom_site_adp_type
_atom_site_occupancy
_atom_site_symmetry_multiplicity
_atom_site_calc_flag
_atom_site_refinement_flags
Mn(1) Mn 0.833993(18) 0.273236(15) 0.499611(17) 0.01866(6) Uani 1.00 1 d .
Cl(1) Cl 0.73162(4) 0.34270(3) 0.05986(4) 0.03577(12) Uani 1.00 1 d .
O(1) O 0.79077(8) 0.38824(7) 0.47968(8) 0.0231(2) Uani 1.00 1 d .
O(2) O 0.72391(9) 0.24761(8) 0.54056(9) 0.0228(2) Uani 1.00 1 d .
O(3) O 0.91765(9) 0.29243(7) 0.62868(8) 0.0234(2) Uani 1.00 1 d .
O(4) O 0.72596(10) 0.53722(8) 0.52734(10) 0.0329(2) Uani 1.00 1 d .
O(5) O 0.60454(10) 0.27238(9) 0.65654(11) 0.0347(3) Uani 1.00 1 d .
O(6) O 0.95426(11) 0.35077(9) 0.80669(9) 0.0376(3) Uani 1.00 1 d .
O(7) O 0.83855(13) 0.33220(14) 0.10913(16) 0.0705(5) Uani 1.00 1 d .
O(8) O 0.67894(14) 0.26957(11) 0.08042(13) 0.0589(4) Uani 1.00 1 d .
O(9) O 0.70644(18) 0.34780(15) -0.04411(13) 0.0772(6) Uani 1.00 1 d .
O(10) O 0.69685(15) 0.41962(12) 0.09436(15) 0.0732(6) Uani 1.00 1 d .
N(1) N 0.75310(11) 0.24870(9) 0.35983(10) 0.0228(2) Uani 1.00 1 d .
N(2) N 0.87056(10) 0.14735(9) 0.50605(10) 0.0215(2) Uani 1.00 1 d .
N(3) N 0.95183(10) 0.30119(9) 0.45555(10) 0.0223(2) Uani 1.00 1 d .
C(1) C 0.94235(17) 0.11879(14) 0.27788(16) 0.0395(4) Uani 1.00 1 d .
C(2) C 0.90586(14) 0.17070(11) 0.35030(13) 0.0277(3) Uani 1.00 1 d .
C(3) C 0.78960(14) 0.18096(12) 0.30698(13) 0.0297(3) Uani 1.00 1 d .
C(4) C 0.66766(13) 0.28709(11) 0.31662(12) 0.0253(3) Uani 1.00 1 d .
C(5) C 0.62779(13) 0.35849(11) 0.35666(12) 0.0243(3) Uani 1.00 1 d .
C(6) C 0.52447(13) 0.38224(12) 0.31220(14) 0.0306(4) Uani 1.00 1 d .
C(7) C 0.48843(13) 0.45489(13) 0.34390(14) 0.0326(4) Uani 1.00 1 d .
C(8) C 0.55377(13) 0.50875(12) 0.41544(13) 0.0290(3) Uani 1.00 1 d .
C(9) C 0.65582(13) 0.48783(11) 0.45896(12) 0.0245(3) Uani 1.00 1 d .
C(10) C 0.69355(12) 0.40895(11) 0.43367(12) 0.0215(3) Uani 1.00 1 d .
C(11) C 0.69727(16) 0.62470(12) 0.53882(16) 0.0370(4) Uani 1.00 1 d .
C(12) C 0.93454(14) 0.12018(11) 0.44773(13) 0.0276(3) Uani 1.00 1 d .
C(13) C 0.83377(12) 0.08851(11) 0.54821(12) 0.0241(3) Uani 1.00 1 d .
C(14) C 0.76489(12) 0.10297(11) 0.60211(12) 0.0229(3) Uani 1.00 1 d .
C(15) C 0.74144(14) 0.03333(12) 0.65359(14) 0.0306(3) Uani 1.00 1 d .
C(16) C 0.67532(15) 0.04445(13) 0.70548(15) 0.0367(4) Uani 1.00 1 d .
C(17) C 0.63047(15) 0.12536(13) 0.70587(14) 0.0344(4) Uani 1.00 1 d .
C(18) C 0.65123(13) 0.19475(12) 0.65546(13) 0.0261(3) Uani 1.00 1 d .
C(19) C 0.71658(12) 0.18399(11) 0.59888(12) 0.0208(3) Uani 1.00 1 d .
C(20) C 0.67398(16) 0.34326(13) 0.69180(17) 0.0410(4) Uani 1.00 1 d .
C(21) C 0.95853(14) 0.25926(12) 0.36614(13) 0.0283(3) Uani 1.00 1 d .
C(22) C 1.01970(12) 0.35734(11) 0.50077(13) 0.0256(3) Uani 1.00 1 d .
C(23) C 1.02944(13) 0.39661(11) 0.59358(13) 0.0262(3) Uani 1.00 1 d .
C(24) C 1.09723(14) 0.46720(12) 0.62666(15) 0.0343(4) Uani 1.00 1 d .
C(25) C 1.11390(15) 0.50038(13) 0.71898(16) 0.0409(5) Uani 1.00 1 d .
C(26) C 1.06798(15) 0.46310(13) 0.78177(15) 0.0383(4) Uani 1.00 1 d .
C(27) C 1.00252(14) 0.39296(12) 0.75179(13) 0.0298(3) Uani 1.00 1 d .
C(28) C 0.98018(12) 0.35987(11) 0.65504(12) 0.0240(3) Uani 1.00 1 d .
C(29) C 0.9866(2) 0.36831(18) 0.91020(15) 0.0546(6) Uani 1.00 1 d .
H(1) H 0.9355 0.1544 0.2197 0.047 Uiso 1.00 1 c R
H(2) H 0.9007 0.0662 0.2583 0.047 Uiso 1.00 1 c R
H(3) H 1.0143 0.1025 0.3091 0.047 Uiso 1.00 1 c R
H(4) H 0.7705 0.1968 0.2367 0.036 Uiso 1.00 1 c R
H(5) H 0.7562 0.1249 0.3116 0.036 Uiso 1.00 1 c R
H(6) H 0.6279 0.2666 0.2534 0.030 Uiso 1.00 1 c R
H(7) H 0.4804 0.3480 0.2607 0.037 Uiso 1.00 1 c R
H(8) H 0.4179 0.4691 0.3170 0.039 Uiso 1.00 1 c R
H(9) H 0.5276 0.5605 0.4344 0.035 Uiso 1.00 1 c R
H(10) H 0.6740 0.6535 0.4746 0.044 Uiso 1.00 1 c R
H(11) H 0.7564 0.6560 0.5828 0.044 Uiso 1.00 1 c R
H(12) H 0.6417 0.6247 0.5669 0.044 Uiso 1.00 1 c R
H(13) H 0.9254 0.0571 0.4339 0.033 Uiso 1.00 1 c R
H(14) H 1.0075 0.1306 0.4858 0.033 Uiso 1.00 1 c R
H(15) H 0.8541 0.0302 0.5432 0.029 Uiso 1.00 1 c R
H(16) H 0.7716 -0.0220 0.6525 0.037 Uiso 1.00 1 c R
H(17) H 0.6602 -0.0027 0.7409 0.044 Uiso 1.00 1 c R
H(18) H 0.5845 0.1328 0.7418 0.041 Uiso 1.00 1 c R
H(19) H 0.7427 0.3205 0.7262 0.049 Uiso 1.00 1 c R
H(20) H 0.6511 0.3786 0.7371 0.049 Uiso 1.00 1 c R
H(21) H 0.6758 0.3792 0.6363 0.049 Uiso 1.00 1 c R
H(22) H 1.0314 0.2519 0.3719 0.034 Uiso 1.00 1 c R
H(23) H 0.9258 0.2969 0.3087 0.034 Uiso 1.00 1 c R
H(24) H 1.0678 0.3744 0.4700 0.031 Uiso 1.00 1 c R
H(25) H 1.1312 0.4916 0.5853 0.041 Uiso 1.00 1 c R
H(26) H 1.1574 0.5494 0.7402 0.049 Uiso 1.00 1 c R
H(27) H 1.0817 0.4860 0.8460 0.046 Uiso 1.00 1 c R
H(28) H 0.9445 0.3347 0.9402 0.066 Uiso 1.00 1 c R
H(29) H 0.9789 0.4305 0.9208 0.066 Uiso 1.00 1 c R
H(30) H 1.0586 0.3517 0.9402 0.066 Uiso 1.00 1 c R

loop_
_atom_site_aniso_label
_atom_site_aniso_U_11
_atom_site_aniso_U_22
_atom_site_aniso_U_33
_atom_site_aniso_U_12
_atom_site_aniso_U_13
_atom_site_aniso_U_23
Mn(1) 0.02117(13) 0.01576(12) 0.01911(13) -0.00022(9) 0.00672(9) -0.00092(9)
Cl(1) 0.0381(2) 0.0275(2) 0.0344(2) -0.00383(18) 0.00214(19) 0.00146(18)
O(1) 0.0235(5) 0.0181(5) 0.0254(6) 0.0010(4) 0.0049(4) 0.0004(4)
O(2) 0.0239(5) 0.0208(5) 0.0254(5) 0.0015(4) 0.0103(4) 0.0019(4)
O(3) 0.0270(6) 0.0198(5) 0.0210(5) -0.0011(4) 0.0047(4) -0.0004(4)
O(4) 0.0382(7) 0.0238(6) 0.0330(7) 0.0054(5) 0.0069(5) -0.0051(5)
O(5) 0.0306(6) 0.0328(7) 0.0455(8) 0.0016(5) 0.0190(5) -0.0068(6)
O(6) 0.0438(8) 0.0432(8) 0.0224(6) 0.0035(6) 0.0061(5) -0.0052(5)
O(7) 0.0372(9) 0.0731(13) 0.0866(14) 0.0011(8) 0.0005(9) -0.0185(10)
O(8) 0.0695(11) 0.0489(10) 0.0532(10) -0.0206(8) 0.0133(8) 0.0102(7)
O(9) 0.1054(16) 0.0833(15) 0.0384(9) -0.0239(12) 0.0175(9) 0.0106(9)
O(10) 0.0697(11) 0.0440(10) 0.0804(13) 0.0184(8) -0.0098(10) -0.0186(9)
N(1) 0.0268(7) 0.0210(6) 0.0205(6) -0.0029(5) 0.0075(5) -0.0024(5)
N(2) 0.0244(6) 0.0171(6) 0.0243(7) 0.0002(5) 0.0096(5) -0.0022(5)
N(3) 0.0236(6) 0.0205(6) 0.0239(7) 0.0013(5) 0.0093(5) 0.0023(5)
C(1) 0.0488(11) 0.0393(11) 0.0382(11) 0.0008(8) 0.0249(9) -0.0097(8)
C(2) 0.0344(9) 0.0256(8) 0.0280(8) -0.0004(7) 0.0170(7) -0.0050(7)
C(3) 0.0353(9) 0.0286(9) 0.0262(8) -0.0019(7) 0.0117(7) -0.0089(7)
C(4) 0.0279(8) 0.0249(8) 0.0206(8) -0.0059(6) 0.0046(6) -0.0006(6)
C(5) 0.0257(8) 0.0219(8) 0.0246(8) -0.0006(6) 0.0072(6) 0.0035(6)
C(6) 0.0252(8) 0.0296(9) 0.0326(9) -0.0021(7) 0.0035(7) 0.0052(7)
C(7) 0.0231(8) 0.0345(10) 0.0396(10) 0.0041(7) 0.0094(7) 0.0118(8)
C(8) 0.0318(9) 0.0276(9) 0.0321(9) 0.0073(7) 0.0168(7) 0.0081(7)
C(9) 0.0309(8) 0.0217(8) 0.0225(8) 0.0010(6) 0.0110(6) 0.0038(6)
C(10) 0.0232(8) 0.0205(7) 0.0210(7) 0.0008(6) 0.0076(6) 0.0057(6)
C(11) 0.0459(11) 0.0235(9) 0.0441(11) 0.0013(8) 0.0182(9) -0.0038(8)
C(12) 0.0318(9) 0.0216(8) 0.0348(9) 0.0031(6) 0.0183(7) -0.0019(7)
C(13) 0.0269(8) 0.0175(7) 0.0267(8) 0.0006(6) 0.0070(6) -0.0005(6)
C(14) 0.0259(8) 0.0201(8) 0.0225(8) -0.0034(6) 0.0077(6) -0.0019(6)
C(15) 0.0369(9) 0.0227(8) 0.0328(9) -0.0035(7) 0.0125(7) 0.0009(7)
C(16) 0.0444(11) 0.0327(10) 0.0380(10) -0.0101(8) 0.0205(8) 0.0039(8)
C(17) 0.0361(10) 0.0397(10) 0.0338(10) -0.0085(8) 0.0203(8) -0.0039(8)
C(18) 0.0244(8) 0.0286(8) 0.0259(8) -0.0039(6) 0.0091(6) -0.0043(7)
C(19) 0.0208(7) 0.0214(7) 0.0187(7) -0.0048(6) 0.0045(6) -0.0027(6)
C(20) 0.0456(11) 0.0293(10) 0.0520(12) 0.0013(8) 0.0216(9) -0.0120(9)
C(21) 0.0325(9) 0.0290(9) 0.0280(8) -0.0013(7) 0.0163(7) -0.0008(7)
C(22) 0.0223(8) 0.0215(8) 0.0329(9) 0.0004(6) 0.0090(6) 0.0065(6)
C(23) 0.0239(8) 0.0186(8) 0.0309(9) 0.0009(6) 0.0019(6) 0.0013(6)
C(24) 0.0266(9) 0.0215(8) 0.0477(11) -0.0013(6) 0.0025(8) 0.0011(8)
C(25) 0.0318(10) 0.0236(9) 0.0548(13) -0.0016(7) -0.0026(9) -0.0089(8)
C(26) 0.0335(10) 0.0317(10) 0.0383(10) 0.0063(8) -0.0037(8) -0.0142(8)
C(27) 0.0270(8) 0.0274(9) 0.0285(9) 0.0087(7) 0.0004(7) -0.0043(7)
C(28) 0.0211(8) 0.0186(7) 0.0270(8) 0.0050(6) 0.0007(6) -0.0016(6)
C(29) 0.0652(15) 0.0674(16) 0.0222(10) 0.0113(12) 0.0020(9) -0.0049(10)

loop_
_atom_type_symbol
_atom_type_description
_atom_type_scat_dispersion_real
_atom_type_scat_dispersion_imag
_atom_type_scat_source
C C 0.003 0.002
;
International Tables for Crystallography
(1992, Vol. C, Tables 4.2.6.8 and 6.1.1.4)
;
H H 0.000 0.000
;
International Tables for Crystallography
(1992, Vol. C, Table 6.1.1.4)
;
N N 0.006 0.003
;
International Tables for Crystallography
(1992, Vol. C, Tables 4.2.6.8 and 6.1.1.4)
;
Cl Cl 0.148 0.159
;
International Tables for Crystallography
(1992, Vol. C, Tables 4.2.6.8 and 6.1.1.4)
;
Mn Mn 0.337 0.728
;
International Tables for Crystallography
(1992, Vol. C, Tables 4.2.6.8 and 6.1.1.4)
;
O O 0.011 0.006
;
International Tables for Crystallography
(1992, Vol. C, Tables 4.2.6.8 and 6.1.1.4)
;

loop_
_geom_angle_atom_site_label_1
_geom_angle_atom_site_label_2
_geom_angle_atom_site_label_3
_geom_angle
_geom_angle_publ_flag
O(1) Mn(1) O(2) 89.73(5) yes
O(1) Mn(1) O(3) 93.79(4) yes
O(1) Mn(1) N(1) 88.79(5) yes
O(1) Mn(1) N(2) 173.76(4) yes
O(1) Mn(1) N(3) 90.04(5) yes
O(2) Mn(1) O(3) 91.18(5) yes
O(2) Mn(1) N(1) 92.04(6) yes
O(2) Mn(1) N(2) 90.07(5) yes
O(2) Mn(1) N(3) 179.77(5) yes
O(3) Mn(1) N(1) 175.89(6) yes
O(3) Mn(1) N(2) 92.44(4) yes
O(3) Mn(1) N(3) 88.86(5) yes
N(1) Mn(1) N(2) 84.99(5) yes
N(1) Mn(1) N(3) 87.93(6) yes
N(2) Mn(1) N(3) 90.15(6) yes
O(7) Cl(1) O(8) 108.99(11) yes
O(7) Cl(1) O(9) 112.65(14) yes
O(7) Cl(1) O(10) 109.52(11) yes
O(8) Cl(1) O(9) 107.34(12) yes
O(8) Cl(1) O(10) 109.14(12) yes
O(9) Cl(1) O(10) 109.12(12) yes
Mn(1) O(1) C(10) 121.79(9) yes
Mn(1) O(2) C(19) 127.44(10) yes
Mn(1) O(3) C(28) 122.90(10) yes
C(9) O(4) C(11) 116.73(13) yes
C(18) O(5) C(20) 114.02(14) yes
C(27) O(6) C(29) 118.16(16) yes
Mn(1) N(1) C(3) 118.87(9) yes
Mn(1) N(1) C(4) 121.62(12) yes
C(3) N(1) C(4) 119.41(13) yes
Mn(1) N(2) C(12) 116.16(11) yes
Mn(1) N(2) C(13) 124.85(13) yes
C(12) N(2) C(13) 118.56(14) yes
Mn(1) N(3) C(21) 118.79(10) yes
Mn(1) N(3) C(22) 121.60(13) yes
C(21) N(3) C(22) 119.55(16) yes
C(1) C(2) C(3) 108.33(14) yes
C(1) C(2) C(12) 108.47(14) yes
C(1) C(2) C(21) 108.66(17) yes
C(3) C(2) C(12) 110.20(16) yes
C(3) C(2) C(21) 110.80(14) yes
C(12) C(2) C(21) 110.31(13) yes
N(1) C(3) C(2) 110.77(13) yes
N(1) C(4) C(5) 124.86(14) yes
C(4) C(5) C(6) 118.87(14) yes
C(4) C(5) C(10) 120.26(14) yes
C(6) C(5) C(10) 120.63(16) yes
C(5) C(6) C(7) 119.24(15) yes
C(6) C(7) C(8) 120.97(15) yes
C(7) C(8) C(9) 120.89(17) yes
O(4) C(9) C(8) 125.19(16) yes
O(4) C(9) C(10) 115.39(14) yes
C(8) C(9) C(10) 119.42(14) yes
O(1) C(10) C(5) 123.02(15) yes
O(1) C(10) C(9) 118.40(13) yes
C(5) C(10) C(9) 118.46(13) yes
N(2) C(12) C(2) 110.90(14) yes
N(2) C(13) C(14) 125.85(16) yes
C(13) C(14) C(15) 118.74(16) yes
C(13) C(14) C(19) 120.88(16) yes
C(15) C(14) C(19) 120.27(17) yes
C(14) C(15) C(16) 120.46(17) yes
C(15) C(16) C(17) 119.52(19) yes
C(16) C(17) C(18) 121.4(2) yes
O(5) C(18) C(17) 119.54(19) yes
O(5) C(18) C(19) 120.40(17) yes
C(17) C(18) C(19) 119.98(17) yes
O(2) C(19) C(14) 122.94(17) yes
O(2) C(19) C(18) 118.74(15) yes
C(14) C(19) C(18) 118.14(16) yes
N(3) C(21) C(2) 110.95(16) yes
N(3) C(22) C(23) 125.84(18) yes
C(22) C(23) C(24) 119.17(18) yes
C(22) C(23) C(28) 120.30(15) yes
C(24) C(23) C(28) 120.22(17) yes
C(23) C(24) C(25) 119.6(2) yes
C(24) C(25) C(26) 120.79(18) yes
C(25) C(26) C(27) 120.71(19) yes
O(6) C(27) C(26) 125.99(17) yes
O(6) C(27) C(28) 114.34(15) yes
C(26) C(27) C(28) 119.66(19) yes
O(3) C(28) C(23) 122.80(15) yes
O(3) C(28) C(27) 118.24(16) yes
C(23) C(28) C(27) 118.87(15) yes
C(2) C(1) H(1) 109.5 no
C(2) C(1) H(2) 109.5 no
C(2) C(1) H(3) 109.5 no
H(1) C(1) H(2) 109.5 no
H(1) C(1) H(3) 109.5 no
H(2) C(1) H(3) 109.5 no
N(1) C(3) H(4) 109.5 no
N(1) C(3) H(5) 109.5 no
C(2) C(3) H(4) 109.5 no
C(2) C(3) H(5) 109.5 no
H(4) C(3) H(5) 108.1 no
N(1) C(4) H(6) 117.6 no
C(5) C(4) H(6) 117.6 no
C(5) C(6) H(7) 120.4 no
C(7) C(6) H(7) 120.4 no
C(6) C(7) H(8) 119.5 no
C(8) C(7) H(8) 119.5 no
C(7) C(8) H(9) 119.6 no
C(9) C(8) H(9) 119.6 no
O(4) C(11) H(10) 109.5 no
O(4) C(11) H(11) 109.5 no
O(4) C(11) H(12) 109.5 no
H(10) C(11) H(11) 109.5 no
H(10) C(11) H(12) 109.5 no
H(11) C(11) H(12) 109.5 no
N(2) C(12) H(13) 109.5 no
N(2) C(12) H(14) 109.5 no
C(2) C(12) H(13) 109.5 no
C(2) C(12) H(14) 109.5 no
H(13) C(12) H(14) 108.1 no
N(2) C(13) H(15) 117.1 no
C(14) C(13) H(15) 117.1 no
C(14) C(15) H(16) 119.8 no
C(16) C(15) H(16) 119.8 no
C(15) C(16) H(17) 120.2 no
C(17) C(16) H(17) 120.2 no
C(16) C(17) H(18) 119.3 no
C(18) C(17) H(18) 119.3 no
O(5) C(20) H(19) 109.5 no
O(5) C(20) H(20) 109.5 no
O(5) C(20) H(21) 109.5 no
H(19) C(20) H(20) 109.5 no
H(19) C(20) H(21) 109.5 no
H(20) C(20) H(21) 109.5 no
N(3) C(21) H(22) 109.5 no
N(3) C(21) H(23) 109.4 no
C(2) C(21) H(22) 109.5 no
C(2) C(21) H(23) 109.4 no
H(22) C(21) H(23) 108.0 no
N(3) C(22) H(24) 117.1 no
C(23) C(22) H(24) 117.1 no
C(23) C(24) H(25) 120.2 no
C(25) C(24) H(25) 120.2 no
C(24) C(25) H(26) 119.6 no
C(26) C(25) H(26) 119.6 no
C(25) C(26) H(27) 119.6 no
C(27) C(26) H(27) 119.6 no
O(6) C(29) H(28) 109.5 no
O(6) C(29) H(29) 109.5 no
O(6) C(29) H(30) 109.5 no
H(28) C(29) H(29) 109.5 no
H(28) C(29) H(30) 109.5 no
H(29) C(29) H(30) 109.5 no

loop_
_geom_bond_atom_site_label_1
_geom_bond_atom_site_label_2
_geom_bond_distance
_geom_bond_publ_flag
Mn(1) O(1) 1.8588(10) yes
Mn(1) O(2) 1.8482(14) yes
Mn(1) O(3) 1.8638(10) yes
Mn(1) N(1) 1.9935(12) yes
Mn(1) N(2) 1.9954(14) yes
Mn(1) N(3) 1.9820(15) yes
Cl(1) O(7) 1.4237(17) yes
Cl(1) O(8) 1.4235(19) yes
Cl(1) O(9) 1.4257(19) yes
Cl(1) O(10) 1.427(2) yes
O(1) C(10) 1.3278(17) yes
O(2) C(19) 1.316(2) yes
O(3) C(28) 1.3236(19) yes
O(4) C(9) 1.3642(19) yes
O(4) C(11) 1.428(2) yes
O(5) C(18) 1.360(2) yes
O(5) C(20) 1.431(2) yes
O(6) C(27) 1.357(2) yes
O(6) C(29) 1.436(2) yes
N(1) C(3) 1.475(2) yes
N(1) C(4) 1.284(2) yes
N(2) C(12) 1.468(2) yes
N(2) C(13) 1.285(2) yes
N(3) C(21) 1.472(2) yes
N(3) C(22) 1.284(2) yes
C(1) C(2) 1.527(3) yes
C(2) C(3) 1.530(2) yes
C(2) C(12) 1.539(2) yes
C(2) C(21) 1.526(2) yes
C(4) C(5) 1.433(2) yes
C(5) C(6) 1.409(2) yes
C(5) C(10) 1.414(2) yes
C(6) C(7) 1.362(2) yes
C(7) C(8) 1.398(2) yes
C(8) C(9) 1.381(2) yes
C(9) C(10) 1.415(2) yes
C(13) C(14) 1.432(2) yes
C(14) C(15) 1.401(2) yes
C(14) C(19) 1.407(2) yes
C(15) C(16) 1.370(3) yes
C(16) C(17) 1.391(2) yes
C(17) C(18) 1.374(2) yes
C(18) C(19) 1.413(2) yes
C(22) C(23) 1.434(2) yes
C(23) C(24) 1.411(2) yes
C(23) C(28) 1.403(2) yes
C(24) C(25) 1.373(3) yes
C(25) C(26) 1.390(3) yes
C(26) C(27) 1.383(2) yes
C(27) C(28) 1.421(2) yes
C(1) H(1) 0.980 no
C(1) H(2) 0.980 no
C(1) H(3) 0.980 no
C(3) H(4) 0.990 no
C(3) H(5) 0.990 no
C(4) H(6) 0.950 no
C(6) H(7) 0.950 no
C(7) H(8) 0.950 no
C(8) H(9) 0.950 no
C(11) H(10) 0.980 no
C(11) H(11) 0.980 no
C(11) H(12) 0.980 no
C(12) H(13) 0.990 no
C(12) H(14) 0.990 no
C(13) H(15) 0.950 no
C(15) H(16) 0.950 no
C(16) H(17) 0.950 no
C(17) H(18) 0.950 no
C(20) H(19) 0.980 no
C(20) H(20) 0.980 no
C(20) H(21) 0.980 no
C(21) H(22) 0.990 no
C(21) H(23) 0.990 no
C(22) H(24) 0.950 no
C(24) H(25) 0.950 no
C(25) H(26) 0.950 no
C(26) H(27) 0.950 no
C(29) H(28) 0.980 no
C(29) H(29) 0.980 no
C(29) H(30) 0.980 no

loop_
_geom_contact_atom_site_label_1
_geom_contact_atom_site_label_2
_geom_contact_distance
_geom_contact_site_symmetry_2
O(1) C(24) 3.356(2) 3_766
O(6) C(4) 3.599(2) 4_555
O(6) C(16) 3.451(2) 2_656
O(7) C(25) 3.484(3) 3_766
O(7) C(26) 3.566(2) 3_766
O(8) N(3) 3.252(2) 4_454
O(8) C(3) 3.404(2) .
O(8) C(4) 3.472(2) .
O(8) C(11) 3.577(3) 2_645
O(8) C(21) 3.583(2) 4_454
O(8) C(22) 2.884(2) 4_454
O(8) C(23) 3.332(2) 4_454
O(9) C(15) 3.450(3) 2_655
O(10) C(12) 3.530(2) 2_655
O(10) C(13) 3.253(2) 2_655
O(10) C(25) 3.313(2) 3_766
N(3) O(8) 3.252(2) 4_555
C(1) C(7) 3.386(3) 2_645
C(1) C(8) 3.277(3) 2_645
C(3) O(8) 3.404(2) .
C(4) O(6) 3.599(2) 4_454
C(4) O(8) 3.472(2) .
C(4) C(27) 3.515(2) 4_454
C(7) C(1) 3.386(3) 2_655
C(8) C(1) 3.277(3) 2_655
C(8) C(8) 3.260(2) 3_666
C(11) O(8) 3.577(3) 2_655
C(12) O(10) 3.530(2) 2_645
C(13) O(10) 3.253(2) 2_645
C(15) O(9) 3.450(3) 2_645
C(16) O(6) 3.451(2) 2_646
C(16) C(27) 3.586(2) 2_646
C(16) C(29) 3.561(3) 2_646
C(19) C(29) 3.532(2) 4_454
C(21) O(8) 3.583(2) 4_555
C(22) O(8) 2.884(2) 4_555
C(22) C(24) 3.364(2) 3_766
C(23) O(8) 3.332(2) 4_555
C(24) O(1) 3.356(2) 3_766
C(24) C(22) 3.364(2) 3_766
C(25) O(7) 3.484(3) 3_766
C(25) O(10) 3.313(2) 3_766
C(26) O(7) 3.566(2) 3_766
C(27) C(4) 3.515(2) 4_555
C(27) C(16) 3.586(2) 2_656
C(29) C(16) 3.561(3) 2_656
C(29) C(19) 3.532(2) 4_555
Cl(1) H(4) 3.306 .
Cl(1) H(10) 3.293 2_645
Cl(1) H(11) 3.568 2_645
Cl(1) H(14) 2.957 4_454
Cl(1) H(15) 3.281 2_655
Cl(1) H(22) 3.492 4_454
Cl(1) H(26) 3.242 3_766
O(1) H(25) 2.474 3_766
O(2) H(30) 2.734 4_454
O(3) H(6) 3.013 4_555
O(3) H(7) 2.820 4_555
O(4) H(8) 3.457 3_666
O(4) H(17) 3.250 2_656
O(4) H(24) 3.150 3_766
O(4) H(25) 2.976 3_766
O(5) H(1) 2.995 4_455
O(5) H(3) 3.452 4_455
O(5) H(9) 3.177 3_666
O(5) H(22) 3.589 4_455
O(5) H(28) 3.578 4_454
O(5) H(30) 3.532 4_454
O(6) H(6) 3.292 4_555
O(6) H(7) 3.174 4_555
O(6) H(17) 2.709 2_656
O(7) H(1) 3.227 .
O(7) H(4) 3.122 .
O(7) H(10) 2.984 2_645
O(7) H(18) 3.353 4_554
O(7) H(23) 2.784 .
O(7) H(26) 2.821 3_766
O(7) H(27) 2.997 3_766
O(7) H(28) 3.230 1_554
O(8) H(4) 2.461 .
O(8) H(6) 2.808 .
O(8) H(10) 3.003 2_645
O(8) H(11) 3.283 2_645
O(8) H(14) 2.778 4_454
O(8) H(22) 3.047 4_454
O(8) H(24) 2.862 4_454
O(9) H(3) 2.903 4_454
O(9) H(10) 3.402 2_645
O(9) H(11) 3.077 2_645
O(9) H(14) 2.942 4_454
O(9) H(15) 2.929 2_655
O(9) H(16) 2.619 2_655
O(9) H(19) 3.536 1_554
O(9) H(20) 3.029 1_554
O(9) H(22) 2.784 4_454
O(9) H(28) 3.380 1_554
O(10) H(5) 3.413 2_655
O(10) H(13) 2.654 2_655
O(10) H(14) 2.686 4_454
O(10) H(15) 2.530 2_655
O(10) H(26) 2.612 3_766
O(10) H(27) 3.239 3_766
N(2) H(7) 3.483 4_555
N(3) H(25) 3.372 3_766
N(3) H(26) 3.567 3_766
C(1) H(8) 3.557 2_645
C(1) H(9) 3.345 2_645
C(1) H(10) 3.505 2_645
C(1) H(20) 3.131 4_554
C(4) H(30) 3.432 4_454
C(5) H(2) 3.560 2_655
C(6) H(2) 3.286 2_655
C(6) H(12) 3.313 3_666
C(7) H(1) 3.464 2_655
C(7) H(2) 2.991 2_655
C(7) H(3) 3.158 2_655
C(7) H(9) 3.287 3_666
C(7) H(12) 2.814 3_666
C(7) H(16) 3.497 4_454
C(7) H(20) 3.187 3_666
C(7) H(21) 3.490 3_666
C(8) H(1) 3.005 2_655
C(8) H(2) 2.915 2_655
C(8) H(3) 3.384 2_655
C(8) H(9) 2.950 3_666
C(8) H(12) 3.470 3_666
C(8) H(20) 3.430 3_666
C(8) H(21) 3.471 3_666
C(9) H(1) 3.558 2_655
C(9) H(2) 3.205 2_655
C(9) H(9) 3.454 3_666
C(9) H(25) 3.229 3_766
C(10) H(2) 3.582 2_655
C(10) H(25) 2.954 3_766
C(11) H(8) 3.335 3_666
C(11) H(18) 3.585 2_656
C(11) H(24) 3.295 3_766
C(12) H(13) 3.453 3_756
C(13) H(7) 3.220 4_555
C(14) H(7) 3.194 4_555
C(14) H(8) 3.316 4_555
C(14) H(30) 3.114 4_454
C(15) H(8) 2.779 4_555
C(15) H(20) 2.968 2_646
C(15) H(29) 3.285 2_646
C(16) H(8) 3.215 4_555
C(16) H(11) 3.356 2_646
C(16) H(20) 3.413 2_646
C(16) H(21) 3.580 2_646
C(16) H(27) 3.502 2_646
C(16) H(29) 2.895 2_646
C(17) H(11) 2.971 2_646
C(17) H(27) 3.510 2_646
C(17) H(29) 3.576 2_646
C(18) H(28) 3.490 4_454
C(18) H(30) 3.029 4_454
C(19) H(30) 2.650 4_454
C(20) H(1) 3.452 4_455
C(20) H(3) 3.302 4_455
C(20) H(8) 3.138 3_666
C(20) H(9) 3.153 3_666
C(20) H(16) 2.965 2_656
C(20) H(17) 3.217 2_656
C(21) H(18) 3.327 4_554
C(21) H(26) 3.459 3_766
C(22) H(25) 3.096 3_766
C(23) H(4) 3.594 4_555
C(23) H(6) 3.377 4_555
C(23) H(25) 3.282 3_766
C(24) H(4) 3.482 4_555
C(24) H(5) 3.177 4_555
C(24) H(24) 3.316 3_766
C(25) H(5) 2.765 4_555
C(25) H(23) 3.167 3_766
C(25) H(24) 3.598 3_766
C(26) H(5) 2.839 4_555
C(26) H(17) 3.109 2_656
C(26) H(18) 3.302 2_656
C(27) H(5) 3.338 4_555
C(27) H(6) 3.001 4_555
C(27) H(17) 2.794 2_656
C(28) H(6) 2.840 4_555
C(28) H(7) 3.541 4_555
C(28) H(17) 3.522 2_656
C(29) H(17) 3.146 2_656
H(1) O(5) 2.995 4_554
H(1) O(7) 3.227 .
H(1) C(7) 3.464 2_645
H(1) C(8) 3.005 2_645
H(1) C(9) 3.558 2_645
H(1) C(20) 3.452 4_554
H(1) H(9) 2.834 2_645
H(1) H(10) 2.713 2_645
H(1) H(20) 2.953 4_554
H(2) C(5) 3.560 2_645
H(2) C(6) 3.286 2_645
H(2) C(7) 2.991 2_645
H(2) C(8) 2.915 2_645
H(2) C(9) 3.205 2_645
H(2) C(10) 3.582 2_645
H(2) H(8) 3.392 2_645
H(2) H(9) 3.245 2_645
H(2) H(10) 3.446 2_645
H(3) O(5) 3.452 4_554
H(3) O(9) 2.903 4_555
H(3) C(7) 3.158 2_645
H(3) C(8) 3.384 2_645
H(3) C(20) 3.302 4_554
H(3) H(8) 3.086 2_645
H(3) H(9) 3.428 2_645
H(3) H(15) 3.076 3_756
H(3) H(16) 3.088 3_756
H(3) H(20) 2.457 4_554
H(4) Cl(1) 3.306 .
H(4) O(7) 3.122 .
H(4) O(8) 2.461 .
H(4) C(23) 3.594 4_454
H(4) C(24) 3.482 4_454
H(4) H(10) 3.445 2_645
H(5) O(10) 3.413 2_645
H(5) C(24) 3.177 4_454
H(5) C(25) 2.765 4_454
H(5) C(26) 2.839 4_454
H(5) C(27) 3.338 4_454
H(5) H(26) 3.032 4_454
H(5) H(27) 3.127 4_454
H(6) O(3) 3.013 4_454
H(6) O(6) 3.292 4_454
H(6) O(8) 2.808 .
H(6) C(23) 3.377 4_454
H(6) C(27) 3.001 4_454
H(6) C(28) 2.840 4_454
H(7) O(3) 2.820 4_454
H(7) O(6) 3.174 4_454
H(7) N(2) 3.483 4_454
H(7) C(13) 3.220 4_454
H(7) C(14) 3.194 4_454
H(7) C(28) 3.541 4_454
H(7) H(12) 3.461 3_666
H(7) H(15) 3.578 4_454
H(8) O(4) 3.457 3_666
H(8) C(1) 3.557 2_655
H(8) C(11) 3.335 3_666
H(8) C(14) 3.316 4_454
H(8) C(15) 2.779 4_454
H(8) C(16) 3.215 4_454
H(8) C(20) 3.138 3_666
H(8) H(2) 3.392 2_655
H(8) H(3) 3.086 2_655
H(8) H(9) 3.443 3_666
H(8) H(12) 2.544 3_666
H(8) H(16) 2.687 4_454
H(8) H(17) 3.406 4_454
H(8) H(20) 2.551 3_666
H(8) H(21) 2.855 3_666
H(9) O(5) 3.177 3_666
H(9) C(1) 3.345 2_655
H(9) C(7) 3.287 3_666
H(9) C(8) 2.950 3_666
H(9) C(9) 3.454 3_666
H(9) C(20) 3.153 3_666
H(9) H(1) 2.834 2_655
H(9) H(2) 3.245 2_655
H(9) H(3) 3.428 2_655
H(9) H(8) 3.443 3_666
H(9) H(9) 2.929 3_666
H(9) H(20) 3.013 3_666
H(9) H(21) 2.816 3_666
H(10) Cl(1) 3.293 2_655
H(10) O(7) 2.984 2_655
H(10) O(8) 3.003 2_655
H(10) O(9) 3.402 2_655
H(10) C(1) 3.505 2_655
H(10) H(1) 2.713 2_655
H(10) H(2) 3.446 2_655
H(10) H(4) 3.445 2_655
H(10) H(24) 3.421 3_766
H(11) Cl(1) 3.568 2_655
H(11) O(8) 3.283 2_655
H(11) O(9) 3.077 2_655
H(11) C(16) 3.356 2_656
H(11) C(17) 2.971 2_656
H(11) H(17) 3.439 2_656
H(11) H(18) 2.777 2_656
H(11) H(22) 3.129 3_766
H(11) H(24) 2.817 3_766
H(12) C(6) 3.313 3_666
H(12) C(7) 2.814 3_666
H(12) C(8) 3.470 3_666
H(12) H(7) 3.461 3_666
H(12) H(8) 2.544 3_666
H(12) H(28) 3.433 2_656
H(13) O(10) 2.654 2_645
H(13) C(12) 3.453 3_756
H(13) H(13) 2.897 3_756
H(13) H(14) 3.136 3_756
H(13) H(15) 3.248 3_756
H(14) Cl(1) 2.957 4_555
H(14) O(8) 2.778 4_555
H(14) O(9) 2.942 4_555
H(14) O(10) 2.686 4_555
H(14) H(13) 3.136 3_756
H(14) H(15) 3.238 3_756
H(15) Cl(1) 3.281 2_645
H(15) O(9) 2.929 2_645
H(15) O(10) 2.530 2_645
H(15) H(3) 3.076 3_756
H(15) H(7) 3.578 4_555
H(15) H(13) 3.248 3_756
H(15) H(14) 3.238 3_756
H(16) O(9) 2.619 2_645
H(16) C(7) 3.497 4_555
H(16) C(20) 2.965 2_646
H(16) H(3) 3.088 3_756
H(16) H(8) 2.687 4_555
H(16) H(19) 3.032 2_646
H(16) H(20) 2.212 2_646
H(16) H(21) 3.265 2_646
H(16) H(28) 3.598 2_646
H(16) H(29) 3.353 2_646
H(17) O(4) 3.250 2_646
H(17) O(6) 2.709 2_646
H(17) C(20) 3.217 2_646
H(17) C(26) 3.109 2_646
H(17) C(27) 2.794 2_646
H(17) C(28) 3.522 2_646
H(17) C(29) 3.146 2_646
H(17) H(8) 3.406 4_555
H(17) H(11) 3.439 2_646
H(17) H(19) 3.000 2_646
H(17) H(20) 3.114 2_646
H(17) H(21) 2.990 2_646
H(17) H(27) 3.168 2_646
H(17) H(28) 3.561 2_646
H(17) H(29) 2.692 2_646
H(18) O(7) 3.353 4_455
H(18) C(11) 3.585 2_646
H(18) C(21) 3.327 4_455
H(18) C(26) 3.302 2_646
H(18) H(11) 2.777 2_646
H(18) H(22) 2.849 4_455
H(18) H(23) 2.884 4_455
H(18) H(24) 3.377 4_455
H(18) H(27) 3.173 2_646
H(19) O(9) 3.536 1_556
H(19) H(16) 3.032 2_656
H(19) H(17) 3.000 2_656
H(20) O(9) 3.029 1_556
H(20) C(1) 3.131 4_455
H(20) C(7) 3.187 3_666
H(20) C(8) 3.430 3_666
H(20) C(15) 2.968 2_656
H(20) C(16) 3.413 2_656
H(20) H(1) 2.953 4_455
H(20) H(3) 2.457 4_455
H(20) H(8) 2.551 3_666
H(20) H(9) 3.013 3_666
H(20) H(16) 2.212 2_656
H(20) H(17) 3.114 2_656
H(20) H(22) 3.559 4_455
H(21) C(7) 3.490 3_666
H(21) C(8) 3.471 3_666
H(21) C(16) 3.580 2_656
H(21) H(8) 2.855 3_666
H(21) H(9) 2.816 3_666
H(21) H(16) 3.265 2_656
H(21) H(17) 2.990 2_656
H(22) Cl(1) 3.492 4_555
H(22) O(5) 3.589 4_554
H(22) O(8) 3.047 4_555
H(22) O(9) 2.784 4_555
H(22) H(11) 3.129 3_766
H(22) H(18) 2.849 4_554
H(22) H(20) 3.559 4_554
H(23) O(7) 2.784 .
H(23) C(25) 3.167 3_766
H(23) H(18) 2.884 4_554
H(23) H(26) 2.621 3_766
H(24) O(4) 3.150 3_766
H(24) O(8) 2.862 4_555
H(24) C(11) 3.295 3_766
H(24) C(24) 3.316 3_766
H(24) C(25) 3.598 3_766
H(24) H(10) 3.421 3_766
H(24) H(11) 2.817 3_766
H(24) H(18) 3.377 4_554
H(24) H(25) 3.318 3_766
H(25) O(1) 2.474 3_766
H(25) O(4) 2.976 3_766
H(25) N(3) 3.372 3_766
H(25) C(9) 3.229 3_766
H(25) C(10) 2.954 3_766
H(25) C(22) 3.096 3_766
H(25) C(23) 3.282 3_766
H(25) H(24) 3.318 3_766
H(26) Cl(1) 3.242 3_766
H(26) O(7) 2.821 3_766
H(26) O(10) 2.612 3_766
H(26) N(3) 3.567 3_766
H(26) C(21) 3.459 3_766
H(26) H(5) 3.032 4_555
H(26) H(23) 2.621 3_766
H(27) O(7) 2.997 3_766
H(27) O(10) 3.239 3_766
H(27) C(16) 3.502 2_656
H(27) C(17) 3.510 2_656
H(27) H(5) 3.127 4_555
H(27) H(17) 3.168 2_656
H(27) H(18) 3.173 2_656
H(28) O(5) 3.578 4_555
H(28) O(7) 3.230 1_556
H(28) O(9) 3.380 1_556
H(28) C(18) 3.490 4_555
H(28) H(12) 3.433 2_646
H(28) H(16) 3.598 2_656
H(28) H(17) 3.561 2_656
H(29) C(15) 3.285 2_656
H(29) C(16) 2.895 2_656
H(29) C(17) 3.576 2_656
H(29) H(16) 3.353 2_656
H(29) H(17) 2.692 2_656
H(29) H(29) 3.041 3_767
H(30) O(2) 2.734 4_555
H(30) O(5) 3.532 4_555
H(30) C(4) 3.432 4_555
H(30) C(14) 3.114 4_555
H(30) C(18) 3.029 4_555
H(30) C(19) 2.650 4_555
